data_2103700
loop_
_publ_author_name
'Xia, Aibing'
'Selegue, John P.'
'Carrillo, Alberto'
'Patrick, Brian O.'
'Parkin, Sean'
'Brock, Carolyn Pratt'

_publ_section_title
;
 Two fluoradene derivatives: pseudosymmetry, eccentric ellipsoids and a
 phase transition
;
_journal_issue 4
_journal_name_full 'Acta Crystallographica Section B'
_journal_page_first 507
_journal_page_last 516
_journal_paper_doi 10.1107/S0108768101008631
_journal_volume 57
_journal_year 2001
_chemical_formula_moiety 'C28 H32 Si'
_chemical_formula_sum 'C28 H32 Si'
_chemical_formula_weight 396.63
_chemical_melting_point 413.15
_chemical_name_systematic
;
7b-triisopropylsilylfluoradene
;
_space_group_IT_number 2
_symmetry_cell_setting triclinic
_symmetry_space_group_name_Hall '-P 1 (-1/2*x+1/2*z,-y,1/2*x+1/2*z)'
_symmetry_space_group_name_H-M 'B -1'
_audit_creation_method
;
SHELXL-97, macros written locally, and C. P. Brock
;
_cell_angle_alpha 80.780(10)
_cell_angle_beta 83.450(10)
_cell_angle_gamma 84.070(10)
_cell_formula_units_Z 4
_cell_length_a 8.0120(10)
_cell_length_b 16.171(2)
_cell_length_c 18.280(2)
_cell_measurement_reflns_used 27832
_cell_measurement_temperature 294.0(10)
_cell_measurement_theta_max 27.8
_cell_measurement_theta_min 2.6
_cell_volume 2313.8(5)
_computing_cell_refinement 'DENZO-SMN (Otwinowski & Minor, 1997)'
_computing_data_collection 'COLLECT software (Nonius, 1998)'
_computing_data_reduction 'SCALEPACK (Otwinowski & Minor, 1997)'
_computing_molecular_graphics 'SHELXTL PC (Sheldrick, 1990)'
_computing_structure_refinement 'SHELXL-97 (Sheldrick, 1997)'
_computing_structure_solution
;
Starting model from full structure (P1-bar rather than B1-bar;
two independent molecules in the asymmetric unit)
;
_diffrn_ambient_temperature 294.0(10)
_diffrn_detector_area_resol_mean 18
_diffrn_measured_fraction_theta_full .976
_diffrn_measured_fraction_theta_max .976
_diffrn_measurement_device_type 'Nonius KappaCCD diffractometer'
_diffrn_measurement_method '\f and \w scans with 1.0\% steps'
_diffrn_radiation_monochromator graphite
_diffrn_radiation_source 'fine-focus sealed tube'
_diffrn_radiation_type MoK\a
_diffrn_radiation_wavelength .71073
_diffrn_reflns_av_R_equivalents .031
_diffrn_reflns_av_sigmaI/netI .033
_diffrn_reflns_limit_h_max 9
_diffrn_reflns_limit_h_min 0
_diffrn_reflns_limit_k_max 19
_diffrn_reflns_limit_k_min -18
_diffrn_reflns_limit_l_max 21
_diffrn_reflns_limit_l_min -21
_diffrn_reflns_number 3988
_diffrn_reflns_theta_full 25.00
_diffrn_reflns_theta_max 25.0
_diffrn_reflns_theta_min 3.2
_diffrn_standards_decay_% <2.
_exptl_absorpt_coefficient_mu .113
_exptl_absorpt_correction_type none
_exptl_crystal_colour 'pale yellow'
_exptl_crystal_density_diffrn 1.139
_exptl_crystal_density_method 'not measured'
_exptl_crystal_description tablet
_exptl_crystal_F_000 856
_exptl_crystal_size_max .58
_exptl_crystal_size_mid .53
_exptl_crystal_size_min .37
_refine_diff_density_max .32
_refine_diff_density_min -.54
_refine_ls_extinction_method none
_refine_ls_goodness_of_fit_ref 1.03
_refine_ls_hydrogen_treatment constr
_refine_ls_matrix_type full
_refine_ls_number_parameters 271
_refine_ls_number_reflns 3988
_refine_ls_number_restraints 4
_refine_ls_restrained_S_all 1.03
_refine_ls_R_factor_all .088
_refine_ls_R_factor_gt .082
_refine_ls_shift/su_max .000
_refine_ls_shift/su_mean .000
_refine_ls_structure_factor_coef Fsqd
_refine_ls_weighting_details 'calc w=1/[\s^2^(Fo^2^)+(0.089P)^2^+3.9P] where P=(Fo^2^+2Fc^2^)/3'
_refine_ls_weighting_scheme calc
_refine_ls_wR_factor_ref .206
_reflns_number_gt 3640
_reflns_number_total 3988
_reflns_threshold_expression >2sigma(I)
_cod_data_source_file bs0015.cif
_cod_data_source_block PseuTips
_cod_depositor_comments
;
The following automatic conversions were performed:

'_chemical_melting_point' value '140_C' was changed to '413.15' - it
was converted from degrees Celsius(C) to Kelvins(K).

Automatic conversion script
Id: cif_fix_values 1646 2011-03-28 12:23:43Z adriana 
;
_cod_original_sg_symbol_Hall -b_1
_cod_original_sg_symbol_H-M 'P -1'
_cod_database_code 2103700
_cod_database_fobs_code 2103700

loop_
_symmetry_equiv_pos_as_xyz
'x, y, z'
'x+1/2, y, z+1/2'
'-x, -y, -z'
'-x+1/2, -y, -z+1/2'

loop_
_atom_site_label
_atom_site_fract_x
_atom_site_fract_y
_atom_site_fract_z
_atom_site_U_iso_or_equiv
_atom_site_adp_type
_atom_site_calc_flag
_atom_site_refinement_flags
_atom_site_occupancy
_atom_site_disorder_assembly
_atom_site_disorder_group
_atom_site_type_symbol
Si .12273(11) .23329(5) .18179(5) .0618(3) Uani d . 1 . . Si
C01 -.1617(3) .31342(15) .11584(13) .0432(5) Uani d . 1 . . C
C02 -.1788(3) .29328(18) .04690(14) .0521(6) Uani d . 1 A . C
C03 -.2387(4) .3593(2) -.00598(19) .0770(10) Uani d . 1 . . C
H03 -.2450 .3509 -.0547 .092 Uiso calc R 1 A . H
C04 -.2880(4) .4366(2) .0156(3) .0865(12) Uani d . 1 A . C
H04 -.3153 .4817 -.0207 .104 Uiso calc R 1 . . H
C05 -.2986(4) .4500(2) .0878(3) .0847(12) Uani d . 1 . . C
H05 -.3442 .5014 .1012 .102 Uiso calc R 1 A . H
C06 -.2397(4) .38508(17) .14151(18) .0621(8) Uani d . 1 A . C
C07 -.2746(5) .3603(2) .2216(2) .0836(12) Uani d . 1 . . C
C08 -.3586(8) .4055(3) .2753(3) .142(3) Uani d . 1 A . C
H08 -.3887 .4628 .2633 .171 Uiso calc R 1 . . H
C09 -.3967(10) .3652(4) .3457(3) .188(4) Uani d . 1 . . C
H09 -.4510 .3955 .3820 .225 Uiso calc R 1 A . H
C10 -.3565(10) .2814(4) .3635(3) .172(3) Uani d . 1 A . C
H10 -.3887 .2549 .4113 .207 Uiso calc R 1 . . H
C11 -.2679(8) .2340(3) .31171(19) .1179(19) Uani d . 1 . . C
H11 -.2391 .1768 .3251 .141 Uiso calc R 1 A . H
C12 -.2235(5) .27349(19) .24023(16) .0741(10) Uani d . 1 A . C
C13 -.1218(3) .24168(14) .17312(13) .0459(6) Uani d . 1 A . C
C14 -.1520(3) .16968(15) .13338(14) .0472(6) Uani d . 1 . . C
C15 -.1536(4) .08468(18) .15796(19) .0682(8) Uani d . 1 A . C
H15 -.1409 .0631 .2075 .082 Uiso calc R 1 . . H
C16 -.1747(5) .0315(2) .1072(3) .0860(11) Uani d . 1 . . C
H16 -.1794 -.0258 .1236 .103 Uiso calc R 1 A . H
C17 -.1886(5) .0620(3) .0339(3) .0899(12) Uani d . 1 A . C
H17 -.2004 .0251 .0011 .108 Uiso calc R 1 . . H
C18 -.1854(5) .1465(3) .0080(2) .0795(10) Uani d . 1 . . C
H18 -.1949 .1667 -.0421 .095 Uiso calc R 1 A . H
C19 -.1678(3) .20124(18) .05730(15) .0525(6) Uani d . 1 A . C
C20 .1934(7) .1312(2) .2429(3) .1187(19) Uani d . 1 A . C
H20 .1840 .0863 .2138 .142 Uiso calc R 1 . . H
C21 .1013(10) .1046(3) .3176(3) .170(3) Uani d . 1 . . C
H21A -.0167 .1047 .3125 .255 Uiso calc R 1 A . H
H21B .1166 .1430 .3508 .255 Uiso calc R 1 . . H
H21C .1448 .0490 .3374 .255 Uiso calc R 1 . . H
C22 .3829(9) .1307(3) .2501(5) .199(4) Uani d . 1 . . C
H22A .4410 .1477 .2020 .298 Uiso calc R 1 A . H
H22B .4265 .0750 .2697 .298 Uiso calc R 1 . . H
H22C .3995 .1690 .2832 .298 Uiso calc R 1 . . H
C23 .2336(4) .2281(2) .0854(2) .0827(12) Uani d PD .813(6) A 1 C
H23 .1568 .2605 .0512 .099 Uiso calc PR .813(6) A 1 H
C23X .2336(4) .2281(2) .0854(2) .0827(12) Uani d P .19 A 2 C
H23X .3474 .2278 .1003 .099 Uiso calc PR .187(6) A 2 H
C24 .2623(5) .1404(3) .0618(3) .1151(17) Uani d . 1 . . C
H24A .1598 .1130 .0730 .173 Uiso calc R 1 A 1 H
H24B .3494 .1077 .0883 .173 Uiso calc R 1 A 1 H
H24C .2957 .1458 .0092 .173 Uiso calc R 1 A 1 H
C25 .3970(6) .2685(4) .0670(5) .147(3) Uani d PD .813(6) A 1 C
H25A .3830 .3234 .0817 .220 Uiso calc PR .813(6) A 1 H
H25B .4291 .2733 .0144 .220 Uiso calc PR .813(6) A 1 H
H25C .4832 .2346 .0933 .220 Uiso calc PR .813(6) A 1 H
C25X .237(3) .3145(9) .0342(11) .094(7) Uiso d PD .187(6) A 2 C
H25D .2183 .3588 .0642 .141 Uiso calc PR .187(6) A 2 H
H25E .1502 .3202 .0012 .141 Uiso calc PR .187(6) A 2 H
H25F .3450 .3179 .0056 .141 Uiso calc PR .187(6) A 2 H
C26 .1825(6) .3281(2) .2188(2) .0928(14) Uani d PD .813(6) A 1 C
H26 .3056 .3188 .2172 .111 Uiso calc PR .813(6) A 1 H
C26X .1825(6) .3281(2) .2188(2) .0928(14) Uani d P .19 A 2 C
H26X .1007 .3709 .1958 .111 Uiso calc PR .187(6) A 2 H
C27 .1273(10) .3345(3) .3009(3) .151(3) Uani d . 1 . . C
H27A .1471 .2805 .3305 .227 Uiso calc R 1 A 1 H
H27B .0094 .3529 .3067 .227 Uiso calc R 1 A 1 H
H27C .1909 .3743 .3169 .227 Uiso calc R 1 A 1 H
C28 .1553(6) .4106(2) .1685(3) .0869(15) Uani d PD .813(6) A 1 C
H28A .1915 .4032 .1179 .130 Uiso calc PR .813(6) A 1 H
H28B .2194 .4514 .1828 .130 Uiso calc PR .813(6) A 1 H
H28C .0377 .4300 .1727 .130 Uiso calc PR .813(6) A 1 H
C28X .345(2) .3717(16) .1916(14) .110(8) Uiso d PD .187(6) A 2 C
H28D .3755 .3674 .1400 .165 Uiso calc PR .187(6) A 2 H
H28E .4342 .3451 .2202 .165 Uiso calc PR .187(6) A 2 H
H28F .3260 .4299 .1977 .165 Uiso calc PR .187(6) A 2 H

loop_
_atom_site_aniso_label
_atom_site_aniso_U_11
_atom_site_aniso_U_22
_atom_site_aniso_U_33
_atom_site_aniso_U_12
_atom_site_aniso_U_13
_atom_site_aniso_U_23
Si .0720(6) .0409(4) .0775(6) -.0050(3) -.0413(4) .0001(3)
C01 .0333(11) .0445(13) .0489(13) -.0050(9) .0030(9) -.0027(10)
C02 .0409(13) .0654(16) .0493(14) -.0058(11) -.0087(10) -.0027(12)
C03 .069(2) .092(3) .0679(19) -.0135(18) -.0252(16) .0132(17)
C04 .061(2) .075(2) .111(3) .0001(16) -.020(2) .027(2)
C05 .0568(18) .0440(16) .140(4) .0032(13) .012(2) .0073(19)
C06 .0552(16) .0439(14) .082(2) -.0070(12) .0164(14) -.0090(13)
C07 .108(3) .0547(18) .085(2) -.0259(17) .049(2) -.0300(16)
C08 .192(5) .082(3) .148(4) -.053(3) .109(4) -.064(3)
C09 .299(9) .132(5) .135(4) -.109(5) .144(6) -.088(4)
C10 .301(9) .142(5) .078(3) -.118(5) .104(4) -.053(3)
C11 .213(5) .090(3) .0535(19) -.074(3) .040(3) -.0179(18)
C12 .116(3) .0576(17) .0494(16) -.0367(17) .0277(16) -.0177(13)
C13 .0602(15) .0388(12) .0389(12) -.0105(10) -.0003(10) -.0054(10)
C14 .0431(13) .0468(13) .0539(14) -.0070(10) -.0027(10) -.0140(11)
C15 .081(2) .0463(15) .080(2) -.0140(14) -.0111(16) -.0120(14)
C16 .084(2) .0551(18) .129(3) -.0160(16) -.011(2) -.037(2)
C17 .085(2) .093(3) .110(3) -.014(2) -.015(2) -.060(2)
C18 .081(2) .097(3) .073(2) -.0135(19) -.0179(17) -.0389(19)
C19 .0402(13) .0670(17) .0546(15) -.0052(11) -.0074(11) -.0192(12)
C20 .156(4) .056(2) .156(4) -.006(2) -.110(4) .011(2)
C21 .307(9) .080(3) .130(4) -.031(4) -.126(5) .048(3)
C22 .186(6) .091(3) .340(10) .009(4) -.207(7) .022(5)
C23 .0534(18) .065(2) .126(3) .0061(14) .0040(18) -.0175(19)
C23X .0534(18) .065(2) .126(3) .0061(14) .0040(18) -.0175(19)
C24 .072(2) .091(3) .185(5) .007(2) .013(3) -.057(3)
C25 .050(3) .098(4) .296(10) -.021(3) .027(4) -.062(5)
C26 .118(3) .065(2) .111(3) -.030(2) -.069(3) -.0051(19)
C26X .118(3) .065(2) .111(3) -.030(2) -.069(3) -.0051(19)
C27 .278(8) .101(3) .103(3) -.054(4) -.100(4) -.019(3)
C28 .103(3) .046(2) .121(4) -.016(2) -.043(3) -.012(2)

loop_
_atom_type_symbol
_atom_type_description
_atom_type_scat_dispersion_real
_atom_type_scat_dispersion_imag
_atom_type_scat_source
C C .0033 .0016 'International Tables Vol C Tables 4.2.6.8 and 6.1.1.4'
H H .0000 .0000 'International Tables Vol C Tables 4.2.6.8 and 6.1.1.4'
Si Si .0817 .0704 'International Tables Vol C Tables 4.2.6.8 and 6.1.1.4'

loop_
_geom_angle_atom_site_label_1
_geom_angle_atom_site_label_2
_geom_angle_atom_site_label_3
_geom_angle
_geom_angle_publ_flag
C13 Si C20 111.2(2) no
C13 Si C23 107.20(10) no
C13 Si C26 110.8(2) no
C20 Si C23 106.6(2) no
C20 Si C26 111.0(2) no
C23 Si C26 110.0(2) no
C02 C01 C06 123.7(3) no
C02 C01 C13 115.3(2) no
C06 C01 C13 116.0(2) no
C01 C02 C03 116.3(3) no
C01 C02 C19 105.1(2) no
C03 C02 C19 136.3(3) no
C02 C03 C04 118.9(3) no
C03 C04 C05 122.9(3) no
C04 C05 C06 118.8(3) no
C01 C06 C05 116.6(3) no
C01 C06 C07 104.7(2) no
C05 C06 C07 136.3(3) no
C06 C07 C08 130.1(4) no
C06 C07 C12 109.1(2) no
C08 C07 C12 120.5(4) no
C07 C08 C09 119.4(5) no
C08 C09 C10 120.9(4) no
C09 C10 C11 121.6(4) no
C10 C11 C12 118.9(5) no
C07 C12 C11 118.6(3) no
C07 C12 C13 109.4(2) no
C11 C12 C13 132.0(3) no
Si C13 C01 108.1(2) no
Si C13 C12 111.7(2) no
Si C13 C14 106.3(2) no
C01 C13 C12 98.9(2) no
C01 C13 C14 100.0(2) no
C12 C13 C14 129.2(2) no
C13 C14 C15 131.2(3) no
C13 C14 C19 108.9(2) no
C15 C14 C19 119.8(3) no
C14 C15 C16 118.8(3) no
C15 C16 C17 121.2(3) no
C16 C17 C18 120.9(3) no
C17 C18 C19 119.3(3) no
C02 C19 C14 109.1(2) no
C02 C19 C18 130.6(3) no
C14 C19 C18 119.9(3) no
Si C20 C21 121.0(4) no
Si C20 C22 108.4(3) no
C21 C20 C22 110.1(5) no
Si C23 C24 116.0(3) no
Si C23 C25 116.6(4) no
C24 C23 C25 107.6(3) no
Si C26 C27 117.2(3) no
Si C26 C28 115.0(2) no
C27 C26 C28 112.7(4) no
C02 C03 H03 120.6 no
C04 C03 H03 120.6 no
C03 C04 H04 118.5 no
C05 C04 H04 118.5 no
C04 C05 H05 120.6 no
C06 C05 H05 120.6 no
C07 C08 H08 120.3 no
C09 C08 H08 120.3 no
C08 C09 H09 119.6 no
C10 C09 H09 119.6 no
C09 C10 H10 119.2 no
C11 C10 H10 119.2 no
C10 C11 H11 120.5 no
C12 C11 H11 120.5 no
C14 C15 H15 120.6 no
C16 C15 H15 120.6 no
C15 C16 H16 119.4 no
C17 C16 H16 119.4 no
C16 C17 H17 119.5 no
C18 C17 H17 119.5 no
C17 C18 H18 120.4 no
C19 C18 H18 120.4 no
Si C20 H20 105.4 no
C21 C20 H20 105.4 no
C22 C20 H20 105.4 no
C20 C21 H21A 109.5 no
C20 C21 H21B 109.5 no
C20 C21 H21C 109.5 no
C20 C22 H22A 109.5 no
C20 C22 H22B 109.5 no
C20 C22 H22C 109.5 no
Si C23 H23 105.2 no
C24 C23 H23 105.2 no
C25 C23 H23 105.2 no
C23 C24 H24A 109.5 no
C23 C24 H24B 109.5 no
C23 C24 H24C 109.5 no
C23 C25 H25A 109.5 no
C23 C25 H25B 109.5 no
C23 C25 H25C 109.5 no
Si C26 H26 103.2 no
C27 C26 H26 103.2 no
C28 C26 H26 103.2 no
C26 C27 H27A 109.5 no
C26 C27 H27B 109.5 no
C26 C27 H27C 109.5 no
C26 C28 H28A 109.5 no
C26 C28 H28B 109.5 no
C26 C28 H28C 109.5 no
H21A C21 H21B 109.5 no
H21A C21 H21C 109.5 no
H21B C21 H21C 109.5 no
H22A C22 H22B 109.5 no
H22A C22 H22C 109.5 no
H22B C22 H22C 109.5 no
H24A C24 H24B 109.5 no
H24A C24 H24C 109.5 no
H24B C24 H24C 109.5 no
H25A C25 H25B 109.5 no
H25A C25 H25C 109.5 no
H25B C25 H25C 109.5 no
H25D C25X H25E 109.5 no
H25D C25X H25F 109.5 no
H25E C25X H25F 109.5 no
H27A C27 H27B 109.5 no
H27A C27 H27C 109.5 no
H27B C27 H27C 109.5 no
H28A C28 H28B 109.5 no
H28A C28 H28C 109.5 no
H28B C28 H28C 109.5 no
H28D C28X H28E 109.5 no
H28D C28X H28F 109.5 no
H28E C28X H28F 109.5 no

loop_
_geom_bond_atom_site_label_1
_geom_bond_atom_site_label_2
_geom_bond_distance
_geom_bond_publ_flag
Si C13 1.973(3) no
Si C20 1.912(4) no
Si C23 1.890(4) no
Si C26 1.895(3) no
C01 C02 1.376(4) no
C01 C06 1.382(4) no
C01 C13 1.468(3) no
C02 C03 1.405(4) no
C02 C19 1.465(4) no
C03 C04 1.377(6) no
C04 C05 1.363(6) no
C05 C06 1.401(5) no
C06 C07 1.457(5) no
C07 C08 1.389(5) no
C07 C12 1.419(5) no
C08 C09 1.362(7) no
C09 C10 1.355(9) no
C10 C11 1.399(7) no
C11 C12 1.384(4) no
C12 C13 1.524(4) no
C13 C14 1.520(3) no
C14 C15 1.377(4) no
C14 C19 1.418(4) no
C15 C16 1.397(5) no
C16 C17 1.363(6) no
C17 C18 1.374(6) no
C18 C19 1.388(4) no
C20 C21 1.497(9) no
C20 C22 1.538(8) no
C23 C24 1.535(5) no
C23 C25 1.504(5) no
C26 C27 1.533(7) no
C26 C28 1.506(5) no
C03 H03 .93 no
C04 H04 .93 no
C05 H05 .93 no
C08 H08 .93 no
C09 H09 .93 no
C10 H10 .93 no
C11 H11 .93 no
C15 H15 .93 no
C16 H16 .93 no
C17 H17 .93 no
C18 H18 .93 no
C20 H20 .98 no
C21 H21A .96 no
C21 H21B .96 no
C21 H21C .96 no
C22 H22A .96 no
C22 H22B .96 no
C22 H22C .96 no
C23 H23 .98 no
C24 H24A .96 no
C24 H24B .96 no
C24 H24C .96 no
C25 H25A .96 no
C25 H25B .96 no
C25 H25C .96 no
C25X H25D .96 no
C25X H25E .96 no
C25X H25F .96 no
C26 H26 .98 no
C27 H27A .96 no
C27 H27B .96 no
C27 H27C .96 no
C28 H28A .96 no
C28 H28B .96 no
C28 H28C .96 no
C28X H28D .96 no
C28X H28E .96 no
C28X H28F .96 no
